data_1501982
loop_
_publ_author_name
'Zhang, Xiu-Chun'
'Cao, Shu-Hua'
'Wei, Yin'
'Shi, Min'

_publ_section_title
;
 Phosphine- and nitrogen-containing Lewis base catalyzed highly
 regioselective and geometric selective cyclization of isatin derived
 electron-deficient alkenes with ethyl 2,3-butadienoate.
;
_journal_issue 5
_journal_name_full 'Organic letters'
_journal_page_first 1142
_journal_page_last 1145
_journal_paper_doi 10.1021/ol1031798
_journal_volume 13
_journal_year 2011
_chemical_formula_sum 'C28 H29 N O7'
_chemical_formula_weight 491.52
_chemical_name_systematic
; 
 ? 
;
_space_group_IT_number 2
_symmetry_cell_setting triclinic
_symmetry_space_group_name_Hall '-P 1'
_symmetry_space_group_name_H-M 'P -1'
_atom_sites_solution_hydrogens geom
_atom_sites_solution_primary direct
_atom_sites_solution_secondary difmap
_audit_creation_method SHELXL-97
_cell_angle_alpha 92.115(3)
_cell_angle_beta 99.658(3)
_cell_angle_gamma 95.354(3)
_cell_formula_units_Z 2
_cell_length_a 8.9387(15)
_cell_length_b 9.9381(16)
_cell_length_c 14.389(2)
_cell_measurement_reflns_used 2464
_cell_measurement_temperature 293(2)
_cell_measurement_theta_max 55.243
_cell_measurement_theta_min 4.646
_cell_volume 1252.8(3)
_computing_cell_refinement 'Bruker SMART'
_computing_data_collection 'Bruker SMART'
_computing_data_reduction 'Bruker SHELXTL'
_computing_molecular_graphics 'Bruker SHELXTL'
_computing_publication_material 'Bruker SHELXTL'
_computing_structure_refinement 'SHELXL-97 (Sheldrick, 1997)'
_computing_structure_solution 'SHELXS-97 (Sheldrick, 1990)'
_diffrn_ambient_temperature 293(2)
_diffrn_measured_fraction_theta_full 0.983
_diffrn_measured_fraction_theta_max 0.983
_diffrn_measurement_device_type 'CCD area detector'
_diffrn_measurement_method 'phi and omega scans'
_diffrn_radiation_monochromator graphite
_diffrn_radiation_source 'fine-focus sealed tube'
_diffrn_radiation_type MoK\a
_diffrn_radiation_wavelength 0.71073
_diffrn_reflns_av_R_equivalents 0.0355
_diffrn_reflns_av_sigmaI/netI 0.0448
_diffrn_reflns_limit_h_max 6
_diffrn_reflns_limit_h_min -10
_diffrn_reflns_limit_k_max 12
_diffrn_reflns_limit_k_min -12
_diffrn_reflns_limit_l_max 17
_diffrn_reflns_limit_l_min -17
_diffrn_reflns_number 6605
_diffrn_reflns_theta_full 25.50
_diffrn_reflns_theta_max 25.50
_diffrn_reflns_theta_min 2.06
_exptl_absorpt_coefficient_mu 0.094
_exptl_absorpt_correction_T_max 1.00000
_exptl_absorpt_correction_T_min 0.45209
_exptl_absorpt_correction_type empirical
_exptl_absorpt_process_details sadabs
_exptl_crystal_colour colorless
_exptl_crystal_density_diffrn 1.303
_exptl_crystal_density_method 'not measured'
_exptl_crystal_description prismatic
_exptl_crystal_F_000 520
_exptl_crystal_size_max 0.309
_exptl_crystal_size_mid 0.123
_exptl_crystal_size_min 0.087
_refine_diff_density_max 0.562
_refine_diff_density_min -0.332
_refine_diff_density_rms 0.059
_refine_ls_extinction_method none
_refine_ls_goodness_of_fit_ref 1.047
_refine_ls_hydrogen_treatment constr
_refine_ls_matrix_type full
_refine_ls_number_parameters 328
_refine_ls_number_reflns 4580
_refine_ls_number_restraints 0
_refine_ls_restrained_S_all 1.047
_refine_ls_R_factor_all 0.0878
_refine_ls_R_factor_gt 0.0724
_refine_ls_shift/su_max 0.014
_refine_ls_shift/su_mean 0.004
_refine_ls_structure_factor_coef Fsqd
_refine_ls_weighting_details 'calc w=1/[\s^2^(Fo^2^)+(0.1292P)^2^+0.1956P] where P=(Fo^2^+2Fc^2^)/3'
_refine_ls_weighting_scheme calc
_refine_ls_wR_factor_gt 0.1996
_refine_ls_wR_factor_ref 0.2132
_reflns_number_gt 3552
_reflns_number_total 4580
_reflns_threshold_expression >2sigma(I)
_cod_data_source_file ol1031798_si_001.cif
_cod_data_source_block cd201540
_cod_depositor_comments
;
The following automatic conversions were performed:

'_symmetry_cell_setting' value 'Triclinic' changed to 'triclinic'
according to /home/saulius/struct/CIF-dictionaries/cif_core.dic
dictionary named 'cif_core.dic' version 2.4.1 from 2010-06-29.

Automatic conversion script
Id: cif_fix_values 1715 2011-07-08 13:25:40Z adriana 
;
_cod_original_cell_volume 1252.8(4)
_cod_original_sg_symbol_H-M P-1
_cod_database_code 1501982

loop_
_symmetry_equiv_pos_as_xyz
'x, y, z'
'-x, -y, -z'

loop_
_atom_site_label
_atom_site_type_symbol
_atom_site_fract_x
_atom_site_fract_y
_atom_site_fract_z
_atom_site_U_iso_or_equiv
_atom_site_adp_type
_atom_site_occupancy
_atom_site_symmetry_multiplicity
_atom_site_calc_flag
_atom_site_refinement_flags
N1 N 0.3470(2) 0.1219(2) 0.39120(14) 0.0385(5) Uani 1 1 d .
O1 O 0.4122(2) 0.2178(2) 0.25910(14) 0.0517(5) Uani 1 1 d .
O2 O 0.5208(2) -0.0666(2) 0.28674(14) 0.0605(6) Uani 1 1 d .
O3 O 0.5185(2) -0.1303(3) 0.13702(14) 0.0648(7) Uani 1 1 d .
O4 O 0.0804(2) -0.2309(2) 0.10478(15) 0.0601(6) Uani 1 1 d .
O5 O 0.2676(2) -0.2965(2) 0.21123(15) 0.0584(6) Uani 1 1 d .
O6 O -0.0003(3) 0.2105(2) 0.29141(14) 0.0645(7) Uani 1 1 d .
O7 O -0.1313(2) 0.1817(3) 0.14594(14) 0.0655(7) Uani 1 1 d .
C1 C 0.3390(3) 0.1339(3) 0.29696(17) 0.0370(6) Uani 1 1 d .
C2 C 0.2445(3) 0.0157(3) 0.41044(17) 0.0376(6) Uani 1 1 d .
C3 C 0.2185(3) -0.0260(3) 0.49726(18) 0.0476(7) Uani 1 1 d .
H3 H 0.2742 0.0153 0.5531 0.057 Uiso 1 1 calc R
C4 C 0.1070(4) -0.1313(3) 0.4983(2) 0.0587(8) Uani 1 1 d .
H4 H 0.0884 -0.1621 0.5559 0.070 Uiso 1 1 calc R
C5 C 0.0226(4) -0.1919(3) 0.4162(2) 0.0561(8) Uani 1 1 d .
H5 H -0.0534 -0.2615 0.4190 0.067 Uiso 1 1 calc R
C6 C 0.0503(3) -0.1494(3) 0.3293(2) 0.0453(7) Uani 1 1 d .
H6 H -0.0068 -0.1901 0.2737 0.054 Uiso 1 1 calc R
C7 C 0.1630(3) -0.0469(2) 0.32646(17) 0.0361(6) Uani 1 1 d .
C8 C 0.2183(3) 0.0221(2) 0.24522(16) 0.0342(6) Uani 1 1 d .
C9 C 0.1003(3) 0.0882(2) 0.17695(16) 0.0351(6) Uani 1 1 d .
C10 C 0.1276(3) 0.0820(3) 0.08991(17) 0.0396(6) Uani 1 1 d .
H10 H 0.0701 0.1207 0.0398 0.048 Uiso 1 1 calc R
C11 C 0.2606(3) 0.0062(3) 0.08040(17) 0.0409(6) Uani 1 1 d .
H11A H 0.3486 0.0674 0.0733 0.049 Uiso 1 1 calc R
H11B H 0.2368 -0.0585 0.0266 0.049 Uiso 1 1 calc R
C12 C 0.2897(3) -0.0661(2) 0.17338(16) 0.0356(6) Uani 1 1 d .
C13 C 0.4557(3) -0.0853(3) 0.20797(18) 0.0405(6) Uani 1 1 d .
C14 C 0.6741(4) -0.1674(5) 0.1591(3) 0.0793(11) Uani 1 1 d .
H14A H 0.7446 -0.0961 0.1420 0.095 Uiso 1 1 calc R
H14B H 0.7008 -0.1784 0.2264 0.095 Uiso 1 1 calc R
C15 C 0.6856(5) -0.2923(5) 0.1076(4) 0.1067(16) Uani 1 1 d .
H15A H 0.6237 -0.3645 0.1295 0.160 Uiso 1 1 calc R
H15B H 0.7899 -0.3123 0.1174 0.160 Uiso 1 1 calc R
H15C H 0.6508 -0.2833 0.0415 0.160 Uiso 1 1 calc R
C16 C 0.1990(3) -0.2061(3) 0.15739(18) 0.0414(6) Uani 1 1 d .
C17 C 0.1902(5) -0.4331(3) 0.2068(3) 0.0793(11) Uani 1 1 d .
H17A H 0.2199 -0.4743 0.2663 0.095 Uiso 1 1 calc R
H17B H 0.0808 -0.4284 0.1974 0.095 Uiso 1 1 calc R
C18 C 0.2276(7) -0.5166(4) 0.1305(4) 0.125(2) Uani 1 1 d .
H18A H 0.1758 -0.4898 0.0711 0.188 Uiso 1 1 calc R
H18B H 0.1959 -0.6099 0.1383 0.188 Uiso 1 1 calc R
H18C H 0.3357 -0.5053 0.1316 0.188 Uiso 1 1 calc R
C19 C -0.0133(3) 0.1655(3) 0.21225(18) 0.0416(6) Uani 1 1 d .
C20 C -0.2476(5) 0.2598(6) 0.1746(3) 0.0961(15) Uani 1 1 d .
H20A H -0.3041 0.2071 0.2151 0.115 Uiso 1 1 calc R
H20B H -0.1991 0.3416 0.2104 0.115 Uiso 1 1 calc R
C21 C -0.3478(6) 0.2942(6) 0.0957(3) 0.1112(18) Uani 1 1 d .
H21A H -0.2941 0.3555 0.0597 0.167 Uiso 1 1 calc R
H21B H -0.4298 0.3369 0.1160 0.167 Uiso 1 1 calc R
H21C H -0.3884 0.2139 0.0572 0.167 Uiso 1 1 calc R
C22 C 0.4505(3) 0.2079(3) 0.46239(19) 0.0468(7) Uani 1 1 d .
H22A H 0.5341 0.2480 0.4341 0.056 Uiso 1 1 calc R
H22B H 0.4932 0.1523 0.5122 0.056 Uiso 1 1 calc R
C23 C 0.3763(3) 0.3199(3) 0.50560(18) 0.0400(6) Uani 1 1 d .
C24 C 0.4278(4) 0.3652(3) 0.5973(2) 0.0616(9) Uani 1 1 d .
H24 H 0.5049 0.3242 0.6339 0.074 Uiso 1 1 calc R
C25 C 0.3653(5) 0.4722(4) 0.6358(2) 0.0798(12) Uani 1 1 d .
H25 H 0.4001 0.5021 0.6984 0.096 Uiso 1 1 calc R
C26 C 0.2534(4) 0.5338(3) 0.5828(3) 0.0671(9) Uani 1 1 d .
H26 H 0.2129 0.6064 0.6087 0.081 Uiso 1 1 calc R
C27 C 0.2017(4) 0.4894(3) 0.4928(2) 0.0588(8) Uani 1 1 d .
H27 H 0.1241 0.5306 0.4567 0.071 Uiso 1 1 calc R
C28 C 0.2630(3) 0.3830(3) 0.4534(2) 0.0504(7) Uani 1 1 d .
H28 H 0.2270 0.3537 0.3908 0.061 Uiso 1 1 calc R

loop_
_atom_site_aniso_label
_atom_site_aniso_U_11
_atom_site_aniso_U_22
_atom_site_aniso_U_33
_atom_site_aniso_U_23
_atom_site_aniso_U_13
_atom_site_aniso_U_12
N1 0.0404(12) 0.0435(12) 0.0301(10) -0.0057(9) 0.0005(9) 0.0099(9)
O1 0.0571(12) 0.0511(12) 0.0452(11) 0.0006(9) 0.0096(9) -0.0032(9)
O2 0.0526(12) 0.0785(15) 0.0457(11) -0.0154(10) -0.0105(10) 0.0244(10)
O3 0.0443(12) 0.1046(18) 0.0475(12) -0.0090(11) 0.0041(9) 0.0302(11)
O4 0.0547(13) 0.0559(13) 0.0603(13) -0.0047(10) -0.0117(11) -0.0021(10)
O5 0.0638(13) 0.0422(11) 0.0660(13) 0.0082(10) -0.0018(11) 0.0096(9)
O6 0.0641(14) 0.0930(17) 0.0377(11) -0.0124(11) 0.0015(10) 0.0341(12)
O7 0.0530(12) 0.1054(18) 0.0409(11) -0.0055(11) 0.0001(9) 0.0413(12)
C1 0.0387(13) 0.0396(13) 0.0337(13) 0.0008(11) 0.0059(11) 0.0093(11)
C2 0.0398(14) 0.0428(14) 0.0328(12) 0.0033(10) 0.0054(10) 0.0191(11)
C3 0.0567(17) 0.0599(18) 0.0306(13) 0.0051(12) 0.0079(12) 0.0269(14)
C4 0.073(2) 0.0624(19) 0.0537(18) 0.0220(15) 0.0312(16) 0.0333(17)
C5 0.0585(18) 0.0495(17) 0.070(2) 0.0148(15) 0.0312(16) 0.0148(14)
C6 0.0421(15) 0.0450(15) 0.0504(16) 0.0030(12) 0.0104(12) 0.0082(11)
C7 0.0362(13) 0.0401(13) 0.0337(12) 0.0025(10) 0.0056(10) 0.0130(10)
C8 0.0360(13) 0.0390(13) 0.0277(12) -0.0014(10) 0.0034(10) 0.0096(10)
C9 0.0366(13) 0.0378(13) 0.0297(12) 0.0007(10) 0.0008(10) 0.0066(10)
C10 0.0427(14) 0.0442(14) 0.0307(12) 0.0010(11) 0.0005(11) 0.0090(11)
C11 0.0440(15) 0.0484(15) 0.0302(12) -0.0012(11) 0.0054(11) 0.0076(11)
C12 0.0358(13) 0.0401(13) 0.0304(12) -0.0037(10) 0.0028(10) 0.0091(10)
C13 0.0392(14) 0.0443(14) 0.0366(13) -0.0044(11) 0.0023(11) 0.0075(11)
C14 0.0457(19) 0.117(3) 0.076(2) -0.014(2) 0.0032(17) 0.0315(19)
C15 0.065(3) 0.094(3) 0.163(5) -0.006(3) 0.014(3) 0.034(2)
C16 0.0453(15) 0.0415(14) 0.0365(13) -0.0051(11) 0.0041(12) 0.0083(11)
C17 0.101(3) 0.0497(19) 0.086(3) 0.0133(18) 0.012(2) 0.0018(19)
C18 0.176(6) 0.048(2) 0.162(5) -0.008(3) 0.067(4) 0.006(3)
C19 0.0409(14) 0.0491(15) 0.0353(13) 0.0017(11) 0.0029(11) 0.0136(11)
C20 0.069(2) 0.168(4) 0.060(2) -0.006(2) 0.0084(19) 0.068(3)
C21 0.108(4) 0.143(4) 0.097(3) 0.020(3) 0.022(3) 0.078(3)
C22 0.0410(15) 0.0546(16) 0.0411(14) -0.0104(12) -0.0052(12) 0.0128(12)
C23 0.0419(14) 0.0398(14) 0.0365(13) -0.0031(11) 0.0039(11) 0.0022(11)
C24 0.077(2) 0.0548(18) 0.0463(16) -0.0112(14) -0.0094(16) 0.0141(16)
C25 0.115(3) 0.071(2) 0.0494(18) -0.0253(17) 0.004(2) 0.019(2)
C26 0.086(3) 0.0476(18) 0.073(2) -0.0093(16) 0.027(2) 0.0132(16)
C27 0.0616(19) 0.0497(17) 0.068(2) 0.0044(15) 0.0137(16) 0.0181(14)
C28 0.0553(17) 0.0550(17) 0.0414(15) -0.0026(13) 0.0046(13) 0.0159(13)

loop_
_atom_type_symbol
_atom_type_description
_atom_type_scat_dispersion_real
_atom_type_scat_dispersion_imag
_atom_type_scat_source
C C 0.0033 0.0016 'International Tables Vol C Tables 4.2.6.8 and 6.1.1.4'
H H 0.0000 0.0000 'International Tables Vol C Tables 4.2.6.8 and 6.1.1.4'
N N 0.0061 0.0033 'International Tables Vol C Tables 4.2.6.8 and 6.1.1.4'
O O 0.0106 0.0060 'International Tables Vol C Tables 4.2.6.8 and 6.1.1.4'

loop_
_geom_angle_atom_site_label_1
_geom_angle_atom_site_label_2
_geom_angle_atom_site_label_3
_geom_angle
C1 N1 C2 111.4(2)
C1 N1 C22 123.9(2)
C2 N1 C22 124.7(2)
C13 O3 C14 117.6(2)
C16 O5 C17 117.5(2)
C19 O7 C20 116.2(2)
O1 C1 N1 126.4(2)
O1 C1 C8 125.5(2)
N1 C1 C8 108.1(2)
C3 C2 C7 121.6(3)
C3 C2 N1 128.2(2)
C7 C2 N1 110.2(2)
C4 C3 C2 117.6(3)
C4 C3 H3 121.2
C2 C3 H3 121.2
C5 C4 C3 121.7(3)
C5 C4 H4 119.2
C3 C4 H4 119.2
C4 C5 C6 120.2(3)
C4 C5 H5 119.9
C6 C5 H5 119.9
C7 C6 C5 119.2(3)
C7 C6 H6 120.4
C5 C6 H6 120.4
C6 C7 C2 119.7(2)
C6 C7 C8 131.9(2)
C2 C7 C8 108.4(2)
C7 C8 C9 116.9(2)
C7 C8 C1 101.96(18)
C9 C8 C1 108.86(19)
C7 C8 C12 118.02(19)
C9 C8 C12 100.57(18)
C1 C8 C12 110.5(2)
C10 C9 C19 126.5(2)
C10 C9 C8 112.1(2)
C19 C9 C8 120.8(2)
C9 C10 C11 112.6(2)
C9 C10 H10 123.7
C11 C10 H10 123.7
C10 C11 C12 103.6(2)
C10 C11 H11A 111.0
C12 C11 H11A 111.0
C10 C11 H11B 111.0
C12 C11 H11B 111.0
H11A C11 H11B 109.0
C13 C12 C16 108.2(2)
C13 C12 C11 114.3(2)
C16 C12 C11 107.67(19)
C13 C12 C8 113.23(19)
C16 C12 C8 108.8(2)
C11 C12 C8 104.39(19)
O2 C13 O3 124.1(2)
O2 C13 C12 125.8(2)
O3 C13 C12 110.0(2)
C15 C14 O3 109.4(3)
C15 C14 H14A 109.8
O3 C14 H14A 109.8
C15 C14 H14B 109.8
O3 C14 H14B 109.8
H14A C14 H14B 108.2
C14 C15 H15A 109.5
C14 C15 H15B 109.5
H15A C15 H15B 109.5
C14 C15 H15C 109.5
H15A C15 H15C 109.5
H15B C15 H15C 109.5
O4 C16 O5 124.0(2)
O4 C16 C12 124.5(2)
O5 C16 C12 111.5(2)
C18 C17 O5 111.4(4)
C18 C17 H17A 109.3
O5 C17 H17A 109.4
C18 C17 H17B 109.4
O5 C17 H17B 109.3
H17A C17 H17B 108.0
C17 C18 H18A 109.5
C17 C18 H18B 109.5
H18A C18 H18B 109.5
C17 C18 H18C 109.5
H18A C18 H18C 109.5
H18B C18 H18C 109.5
O6 C19 O7 123.3(2)
O6 C19 C9 124.0(2)
O7 C19 C9 112.7(2)
C21 C20 O7 110.6(3)
C21 C20 H20A 109.5
O7 C20 H20A 109.5
C21 C20 H20B 109.5
O7 C20 H20B 109.5
H20A C20 H20B 108.1
C20 C21 H21A 109.5
C20 C21 H21B 109.5
H21A C21 H21B 109.5
C20 C21 H21C 109.5
H21A C21 H21C 109.5
H21B C21 H21C 109.5
N1 C22 C23 113.8(2)
N1 C22 H22A 108.8
C23 C22 H22A 108.8
N1 C22 H22B 108.8
C23 C22 H22B 108.8
H22A C22 H22B 107.7
C24 C23 C28 118.5(3)
C24 C23 C22 119.9(2)
C28 C23 C22 121.5(2)
C23 C24 C25 120.1(3)
C23 C24 H24 120.0
C25 C24 H24 120.0
C26 C25 C24 120.5(3)
C26 C25 H25 119.7
C24 C25 H25 119.7
C27 C26 C25 119.7(3)
C27 C26 H26 120.1
C25 C26 H26 120.1
C26 C27 C28 120.4(3)
C26 C27 H27 119.8
C28 C27 H27 119.8
C23 C28 C27 120.7(3)
C23 C28 H28 119.6
C27 C28 H28 119.6

loop_
_geom_bond_atom_site_label_1
_geom_bond_atom_site_label_2
_geom_bond_distance
N1 C1 1.356(3)
N1 C2 1.398(3)
N1 C22 1.451(3)
O1 C1 1.213(3)
O2 C13 1.183(3)
O3 C13 1.328(3)
O3 C14 1.459(4)
O4 C16 1.195(3)
O5 C16 1.334(3)
O5 C17 1.458(4)
O6 C19 1.191(3)
O7 C19 1.325(3)
O7 C20 1.457(4)
C1 C8 1.549(3)
C2 C3 1.380(4)
C2 C7 1.394(3)
C3 C4 1.378(5)
C3 H3 0.9300
C4 C5 1.375(5)
C4 H4 0.9300
C5 C6 1.388(4)
C5 H5 0.9300
C6 C7 1.371(4)
C6 H6 0.9300
C7 C8 1.507(4)
C8 C9 1.529(3)
C8 C12 1.583(3)
C9 C10 1.316(4)
C9 C19 1.473(3)
C10 C11 1.488(4)
C10 H10 0.9300
C11 C12 1.537(3)
C11 H11A 0.9700
C11 H11B 0.9700
C12 C13 1.516(3)
C12 C16 1.532(4)
C14 C15 1.444(6)
C14 H14A 0.9700
C14 H14B 0.9700
C15 H15A 0.9600
C15 H15B 0.9600
C15 H15C 0.9600
C17 C18 1.454(7)
C17 H17A 0.9700
C17 H17B 0.9700
C18 H18A 0.9600
C18 H18B 0.9600
C18 H18C 0.9600
C20 C21 1.398(5)
C20 H20A 0.9700
C20 H20B 0.9700
C21 H21A 0.9600
C21 H21B 0.9600
C21 H21C 0.9600
C22 C23 1.514(4)
C22 H22A 0.9700
C22 H22B 0.9700
C23 C24 1.367(4)
C23 C28 1.371(4)
C24 C25 1.386(5)
C24 H24 0.9300
C25 C26 1.360(5)
C25 H25 0.9300
C26 C27 1.343(5)
C26 H26 0.9300
C27 C28 1.381(4)
C27 H27 0.9300
C28 H28 0.9300

loop_
_geom_torsion_atom_site_label_1
_geom_torsion_atom_site_label_2
_geom_torsion_atom_site_label_3
_geom_torsion_atom_site_label_4
_geom_torsion
C2 N1 C1 O1 178.8(2)
C22 N1 C1 O1 -2.0(4)
C2 N1 C1 C8 -0.6(3)
C22 N1 C1 C8 178.6(2)
C1 N1 C2 C3 -179.1(2)
C22 N1 C2 C3 1.7(4)
C1 N1 C2 C7 -0.3(3)
C22 N1 C2 C7 -179.5(2)
C7 C2 C3 C4 -0.9(4)
N1 C2 C3 C4 177.8(2)
C2 C3 C4 C5 -0.9(4)
C3 C4 C5 C6 1.3(4)
C4 C5 C6 C7 0.2(4)
C5 C6 C7 C2 -2.0(4)
C5 C6 C7 C8 -178.9(2)
C3 C2 C7 C6 2.4(4)
N1 C2 C7 C6 -176.6(2)
C3 C2 C7 C8 180.0(2)
N1 C2 C7 C8 1.0(3)
C6 C7 C8 C9 57.3(3)
C2 C7 C8 C9 -119.9(2)
C6 C7 C8 C1 175.9(3)
C2 C7 C8 C1 -1.3(2)
C6 C7 C8 C12 -62.9(3)
C2 C7 C8 C12 119.9(2)
O1 C1 C8 C7 -178.2(2)
N1 C1 C8 C7 1.2(2)
O1 C1 C8 C9 -54.1(3)
N1 C1 C8 C9 125.3(2)
O1 C1 C8 C12 55.5(3)
N1 C1 C8 C12 -125.1(2)
C7 C8 C9 C10 -146.9(2)
C1 C8 C9 C10 98.3(2)
C12 C8 C9 C10 -17.8(3)
C7 C8 C9 C19 41.5(3)
C1 C8 C9 C19 -73.3(3)
C12 C8 C9 C19 170.6(2)
C19 C9 C10 C11 174.1(2)
C8 C9 C10 C11 3.0(3)
C9 C10 C11 C12 13.8(3)
C10 C11 C12 C13 -148.0(2)
C10 C11 C12 C16 91.7(2)
C10 C11 C12 C8 -23.8(2)
C7 C8 C12 C13 -81.9(3)
C9 C8 C12 C13 149.7(2)
C1 C8 C12 C13 34.8(3)
C7 C8 C12 C16 38.4(3)
C9 C8 C12 C16 -90.0(2)
C1 C8 C12 C16 155.10(19)
C7 C8 C12 C11 153.1(2)
C9 C8 C12 C11 24.7(2)
C1 C8 C12 C11 -90.2(2)
C14 O3 C13 O2 4.2(5)
C14 O3 C13 C12 -174.1(3)
C16 C12 C13 O2 -103.8(3)
C11 C12 C13 O2 136.2(3)
C8 C12 C13 O2 16.8(4)
C16 C12 C13 O3 74.5(3)
C11 C12 C13 O3 -45.5(3)
C8 C12 C13 O3 -164.9(2)
C13 O3 C14 C15 137.1(4)
C17 O5 C16 O4 -1.6(4)
C17 O5 C16 C12 177.1(3)
C13 C12 C16 O4 -155.6(3)
C11 C12 C16 O4 -31.6(4)
C8 C12 C16 O4 81.0(3)
C13 C12 C16 O5 25.7(3)
C11 C12 C16 O5 149.8(2)
C8 C12 C16 O5 -97.7(2)
C16 O5 C17 C18 86.6(4)
C20 O7 C19 O6 0.3(5)
C20 O7 C19 C9 -178.7(3)
C10 C9 C19 O6 -150.9(3)
C8 C9 C19 O6 19.5(4)
C10 C9 C19 O7 28.1(4)
C8 C9 C19 O7 -161.5(2)
C19 O7 C20 C21 167.4(4)
C1 N1 C22 C23 100.3(3)
C2 N1 C22 C23 -80.6(3)
N1 C22 C23 C24 148.7(3)
N1 C22 C23 C28 -34.8(4)
C28 C23 C24 C25 0.3(5)
C22 C23 C24 C25 176.8(3)
C23 C24 C25 C26 -0.6(6)
C24 C25 C26 C27 0.9(6)
C25 C26 C27 C28 -1.0(6)
C24 C23 C28 C27 -0.3(5)
C22 C23 C28 C27 -176.8(3)
C26 C27 C28 C23 0.7(5)
